data_7205984
loop_
_publ_author_name
'Liu, Qing-Xiang'
'Yu, Jie'
'Zhao, Xiao-Jun'
'Liu, Shu-Weng'
'Yang, Xiao-Qiong'
'Li, Kang-Ying'
'Wang, Xiu-Guang'

_publ_section_title
;
 Mercury(ii), copper(ii) and silver(i) complexes with ether or diether
 functionalized bis-NHC ligands: synthesis and structural studies
;
_journal_issue 12
_journal_name_full CrystEngComm
_journal_page_first 4086
_journal_paper_doi 10.1039/c1ce05134b
_journal_volume 13
_journal_year 2011
_chemical_formula_sum 'C27 H33 Hg2 I4 N4 O2.5 S0.5'
_chemical_formula_weight 1378.38
_chemical_name_systematic
;
?
;
_space_group_IT_number 14
_symmetry_cell_setting monoclinic
_symmetry_space_group_name_Hall '-P 2ybc'
_symmetry_space_group_name_H-M 'P 1 21/c 1'
_atom_sites_solution_hydrogens geom
_atom_sites_solution_primary direct
_atom_sites_solution_secondary difmap
_audit_creation_method SHELXL-97
_cell_angle_alpha 90.00
_cell_angle_beta 111.1540(10)
_cell_angle_gamma 90.00
_cell_formula_units_Z 4
_cell_length_a 13.5458(8)
_cell_length_b 18.2469(11)
_cell_length_c 16.9521(10)
_cell_measurement_reflns_used 5155
_cell_measurement_temperature 296(2)
_cell_measurement_theta_max 24.14
_cell_measurement_theta_min 2.58
_cell_volume 3907.7(4)
_computing_cell_refinement 'Bruker SMART'
_computing_data_collection 'Bruker SMART'
_computing_data_reduction 'Bruker SAINT'
_computing_molecular_graphics 'Bruker SHELXTL'
_computing_publication_material 'Bruker SHELXTL'
_computing_structure_refinement 'SHELXL-97 (Sheldrick, 1997)'
_computing_structure_solution 'SHELXS-97 (Sheldrick, 1990)'
_diffrn_ambient_temperature 296(2)
_diffrn_measured_fraction_theta_full 1.000
_diffrn_measured_fraction_theta_max 1.000
_diffrn_measurement_device_type 'CCD area detector'
_diffrn_measurement_method 'phi and omega scans'
_diffrn_radiation_monochromator graphite
_diffrn_radiation_source 'fine-focus sealed tube'
_diffrn_radiation_type MoK\a
_diffrn_radiation_wavelength 0.71073
_diffrn_reflns_av_R_equivalents 0.0317
_diffrn_reflns_av_sigmaI/netI 0.0369
_diffrn_reflns_limit_h_max 8
_diffrn_reflns_limit_h_min -16
_diffrn_reflns_limit_k_max 21
_diffrn_reflns_limit_k_min -20
_diffrn_reflns_limit_l_max 20
_diffrn_reflns_limit_l_min -15
_diffrn_reflns_number 19742
_diffrn_reflns_theta_full 25.03
_diffrn_reflns_theta_max 25.03
_diffrn_reflns_theta_min 1.61
_exptl_absorpt_coefficient_mu 11.063
_exptl_absorpt_correction_T_max 0.109
_exptl_absorpt_correction_T_min 0.063
_exptl_absorpt_correction_type multi-scan
_exptl_absorpt_process_details sadabs
_exptl_crystal_colour colourless
_exptl_crystal_density_diffrn 2.343
_exptl_crystal_density_meas ?
_exptl_crystal_density_method 'not measured'
_exptl_crystal_description block
_exptl_crystal_F_000 2492
_exptl_crystal_size_max 0.28
_exptl_crystal_size_mid 0.26
_exptl_crystal_size_min 0.20
_refine_diff_density_max 1.310
_refine_diff_density_min -0.680
_refine_diff_density_rms 0.136
_refine_ls_extinction_coef 0.00014(3)
_refine_ls_extinction_expression Fc^*^=kFc[1+0.001xFc^2^\l^3^/sin(2\q)]^-1/4^
_refine_ls_extinction_method SHELXL
_refine_ls_goodness_of_fit_ref 1.039
_refine_ls_hydrogen_treatment constr
_refine_ls_matrix_type full
_refine_ls_number_parameters 380
_refine_ls_number_reflns 6889
_refine_ls_number_restraints 34
_refine_ls_restrained_S_all 1.044
_refine_ls_R_factor_all 0.0497
_refine_ls_R_factor_gt 0.0331
_refine_ls_shift/su_max 0.001
_refine_ls_shift/su_mean 0.000
_refine_ls_structure_factor_coef Fsqd
_refine_ls_weighting_details 'calc w=1/[\s^2^(Fo^2^)+(0.0419P)^2^+10.3570P] where P=(Fo^2^+2Fc^2^)/3'
_refine_ls_weighting_scheme calc
_refine_ls_wR_factor_gt 0.0859
_refine_ls_wR_factor_ref 0.0931
_reflns_number_gt 5329
_reflns_number_total 6891
_reflns_threshold_expression >2sigma(I)
_cod_data_source_file c1ce05134b.txt
_cod_data_source_block 090524b
_cod_depositor_comments
;
The following automatic conversions were performed:
'_symmetry_cell_setting' value 'Monoclinic' changed to 'monoclinic'
according to '/home/saulius/struct/CIF-dictionaries/cif_core.dic'
dictionary named 'cif_core.dic' version 2.4.1 from 2010-06-29.

Automatic conversion script
Id: cif_fix_enum 1555 2011-01-17 13:19:09Z saulius 

The following automatic conversions were performed:

'_exptl_crystal_density_meas' value 'none' was changed to '?' - the
value is perceived as not measured.

Automatic conversion script
Id: cif_fix_values 3008 2015-01-20 13:52:24Z robertas 
;
_cod_original_sg_symbol_H-M P2(1)/c
_cod_original_formula_sum 'C27 H33 Hg2 I4 N4 O2.50 S0.50'
_cod_database_code 7205984

loop_
_symmetry_equiv_pos_as_xyz
'x, y, z'
'-x, y+1/2, -z+1/2'
'-x, -y, -z'
'x, -y-1/2, z-1/2'

loop_
_atom_site_label
_atom_site_type_symbol
_atom_site_fract_x
_atom_site_fract_y
_atom_site_fract_z
_atom_site_U_iso_or_equiv
_atom_site_adp_type
_atom_site_occupancy
_atom_site_symmetry_multiplicity
_atom_site_calc_flag
_atom_site_refinement_flags
_atom_site_disorder_assembly
_atom_site_disorder_group
Hg1 Hg 0.71641(3) 0.41076(2) 0.27850(2) 0.04823(12) Uani 1 1 d . . .
Hg2 Hg 0.74105(3) 0.64684(2) 0.24275(2) 0.05882(13) Uani 1 1 d . . .
I1 I 0.55146(5) 0.56357(3) 0.19865(4) 0.05813(18) Uani 1 1 d . . .
I2 I 0.77318(5) 0.69944(4) 0.40351(4) 0.05978(18) Uani 1 1 d . . .
I3 I 0.88769(5) 0.53825(3) 0.23971(4) 0.05883(18) Uani 1 1 d . . .
I4 I 0.74017(6) 0.75967(4) 0.13619(4) 0.0765(2) Uani 1 1 d . . .
O1 O 0.8323(6) 0.2699(4) 0.3459(4) 0.076(2) Uani 1 1 d . . .
O2 O 0.6187(5) 0.2837(4) 0.3189(4) 0.0711(19) Uani 1 1 d . . .
N1 N 0.7999(6) 0.4625(4) 0.4639(4) 0.0493(18) Uani 1 1 d . . .
N2 N 0.9174(6) 0.4030(4) 0.4349(4) 0.0487(17) Uani 1 1 d . . .
N3 N 0.5062(6) 0.3554(4) 0.1563(5) 0.0524(19) Uani 1 1 d . . .
N4 N 0.6078(6) 0.3801(4) 0.0873(4) 0.0486(17) Uani 1 1 d . . .
C1 C 0.6450(9) 0.4897(6) 0.5853(7) 0.074(3) Uani 1 1 d . . .
H1 H 0.6805 0.5333 0.6060 0.089 Uiso 1 1 calc R . .
C2 C 0.5928(12) 0.4541(9) 0.6303(8) 0.099(4) Uani 1 1 d . . .
H2 H 0.5948 0.4731 0.6818 0.119 Uiso 1 1 calc R . .
C3 C 0.5387(11) 0.3920(9) 0.6003(10) 0.099(5) Uani 1 1 d . . .
H3 H 0.5030 0.3688 0.6310 0.119 Uiso 1 1 calc R . .
C4 C 0.5358(10) 0.3632(7) 0.5273(9) 0.091(4) Uani 1 1 d . . .
H4 H 0.4973 0.3207 0.5069 0.109 Uiso 1 1 calc R . .
C5 C 0.5908(9) 0.3973(6) 0.4810(7) 0.076(3) Uani 1 1 d . . .
H5 H 0.5904 0.3763 0.4309 0.091 Uiso 1 1 calc R . .
C6 C 0.6452(7) 0.4612(5) 0.5093(5) 0.053(2) Uani 1 1 d . . .
C7 C 0.7017(8) 0.4993(5) 0.4577(6) 0.056(2) Uani 1 1 d . . .
H7A H 0.6549 0.5008 0.3989 0.068 Uiso 1 1 calc R . .
H7B H 0.7174 0.5494 0.4773 0.068 Uiso 1 1 calc R . .
C8 C 0.8869(8) 0.4573(6) 0.5376(6) 0.061(3) Uani 1 1 d . . .
H8 H 0.8937 0.4766 0.5901 0.074 Uiso 1 1 calc R . .
C9 C 0.9586(8) 0.4197(6) 0.5192(5) 0.059(3) Uani 1 1 d . . .
H9 H 1.0254 0.4068 0.5568 0.071 Uiso 1 1 calc R . .
C10 C 0.8197(7) 0.4295(5) 0.4012(5) 0.045(2) Uani 1 1 d . . .
C11 C 0.9697(7) 0.3590(5) 0.3898(7) 0.064(3) Uani 1 1 d . . .
H11A H 1.0457 0.3652 0.4162 0.077 Uiso 1 1 calc R . .
H11B H 0.9483 0.3761 0.3318 0.077 Uiso 1 1 calc R . .
C12 C 0.9424(8) 0.2787(6) 0.3903(7) 0.075(3) Uani 1 1 d . . .
H12A H 0.9818 0.2501 0.3634 0.090 Uiso 1 1 calc R . .
H12B H 0.9610 0.2616 0.4481 0.090 Uiso 1 1 calc R . .
C13 C 0.7791(13) 0.2279(10) 0.3897(11) 0.130(5) Uani 1 1 d U . .
H13A H 0.8124 0.1801 0.4032 0.156 Uiso 1 1 calc R . .
H13B H 0.7870 0.2522 0.4425 0.156 Uiso 1 1 calc R . .
C14 C 0.6716(12) 0.2185(8) 0.3429(11) 0.145(7) Uani 1 1 d . . .
H14A H 0.6638 0.1900 0.2927 0.174 Uiso 1 1 calc R . .
H14B H 0.6396 0.1910 0.3764 0.174 Uiso 1 1 calc R . .
C15 C 0.5084(7) 0.2755(5) 0.2736(6) 0.062(3) Uani 1 1 d . . .
H15A H 0.4723 0.2659 0.3126 0.074 Uiso 1 1 calc R . .
H15B H 0.4958 0.2345 0.2348 0.074 Uiso 1 1 calc R . .
C16 C 0.4670(7) 0.3452(5) 0.2252(6) 0.060(3) Uani 1 1 d . . .
H16A H 0.3902 0.3438 0.2023 0.073 Uiso 1 1 calc R . .
H16B H 0.4884 0.3866 0.2635 0.073 Uiso 1 1 calc R . .
C17 C 0.4496(8) 0.3399(6) 0.0730(6) 0.070(3) Uani 1 1 d . . .
H17 H 0.3805 0.3224 0.0506 0.084 Uiso 1 1 calc R . .
C18 C 0.5139(8) 0.3550(5) 0.0298(6) 0.061(3) Uani 1 1 d . . .
H18 H 0.4975 0.3494 -0.0281 0.073 Uiso 1 1 calc R . .
C19 C 0.6031(7) 0.3802(4) 0.1653(5) 0.045(2) Uani 1 1 d . . .
C20 C 0.7018(7) 0.3963(5) 0.0690(6) 0.056(2) Uani 1 1 d . . .
H20A H 0.7306 0.4429 0.0945 0.067 Uiso 1 1 calc R . .
H20B H 0.6828 0.4008 0.0083 0.067 Uiso 1 1 calc R . .
C21 C 0.7855(8) 0.3379(5) 0.1017(6) 0.056(2) Uani 1 1 d . . .
C22 C 0.7598(9) 0.2665(6) 0.1150(8) 0.079(3) Uani 1 1 d . . .
H22 H 0.6893 0.2545 0.1038 0.095 Uiso 1 1 calc R . .
C23 C 0.8374(14) 0.2118(8) 0.1449(9) 0.105(4) Uani 1 1 d . . .
H23 H 0.8178 0.1642 0.1522 0.126 Uiso 1 1 calc R . .
C24 C 0.9395(13) 0.2283(9) 0.1628(10) 0.107(5) Uani 1 1 d . . .
H24 H 0.9913 0.1923 0.1817 0.128 Uiso 1 1 calc R . .
C25 C 0.9660(10) 0.2984(10) 0.1529(9) 0.112(5) Uani 1 1 d . . .
H25 H 1.0371 0.3103 0.1671 0.134 Uiso 1 1 calc R . .
C26 C 0.8883(10) 0.3543(7) 0.1215(9) 0.091(4) Uani 1 1 d . . .
H26 H 0.9085 0.4019 0.1147 0.110 Uiso 1 1 calc R . .
S1 S 0.2153(8) 0.4710(6) 0.0921(6) 0.140(3) Uani 0.50 1 d PDU A 1
O3 O 0.178(2) 0.5349(9) 0.0582(11) 0.180(11) Uani 0.50 1 d PDU A 1
C27 C 0.148(3) 0.4739(18) 0.1702(18) 0.146(13) Uani 0.50 1 d PDU A 1
H27A H 0.0730 0.4795 0.1450 0.219 Uiso 0.50 1 d PR A 1
H27B H 0.1776 0.5137 0.2086 0.219 Uiso 0.50 1 d PR A 1
H27C H 0.1647 0.4284 0.2005 0.219 Uiso 0.50 1 d PR A 1
C28 C 0.1268(19) 0.4159(12) 0.0055(13) 0.106(9) Uani 0.50 1 d PDU A 1
H28A H 0.0610 0.4406 -0.0231 0.159 Uiso 0.50 1 d PR A 1
H28B H 0.1135 0.3713 0.0302 0.159 Uiso 0.50 1 d PR A 1
H28C H 0.1601 0.4045 -0.0342 0.159 Uiso 0.50 1 d PR A 1

loop_
_atom_site_aniso_label
_atom_site_aniso_U_11
_atom_site_aniso_U_22
_atom_site_aniso_U_33
_atom_site_aniso_U_23
_atom_site_aniso_U_13
_atom_site_aniso_U_12
Hg1 0.0445(2) 0.0568(2) 0.03930(19) -0.00218(15) 0.01026(15) -0.00575(16)
Hg2 0.0672(3) 0.0594(2) 0.0509(2) 0.00394(17) 0.02262(19) 0.00452(19)
I1 0.0576(4) 0.0495(3) 0.0682(4) 0.0055(3) 0.0237(3) 0.0031(3)
I2 0.0624(4) 0.0679(4) 0.0464(3) -0.0038(3) 0.0164(3) 0.0093(3)
I3 0.0591(4) 0.0595(4) 0.0589(4) -0.0047(3) 0.0224(3) 0.0030(3)
I4 0.0765(5) 0.0850(5) 0.0632(4) 0.0251(4) 0.0195(4) -0.0070(4)
O1 0.063(5) 0.086(5) 0.073(5) 0.007(4) 0.018(4) -0.007(4)
O2 0.060(4) 0.077(5) 0.069(4) 0.005(4) 0.015(4) -0.016(4)
N1 0.047(4) 0.061(5) 0.035(4) 0.010(3) 0.009(3) -0.005(4)
N2 0.045(4) 0.055(4) 0.043(4) 0.007(3) 0.013(4) -0.003(4)
N3 0.041(4) 0.059(5) 0.055(5) -0.001(4) 0.014(4) -0.003(4)
N4 0.054(5) 0.054(4) 0.034(4) -0.002(3) 0.012(3) 0.002(4)
C1 0.087(8) 0.073(7) 0.069(7) -0.002(6) 0.036(6) 0.013(6)
C2 0.116(11) 0.130(12) 0.082(9) 0.011(9) 0.074(9) 0.006(10)
C3 0.093(10) 0.111(12) 0.107(11) 0.055(10) 0.051(9) 0.023(9)
C4 0.081(9) 0.074(8) 0.110(11) 0.028(8) 0.025(8) -0.007(7)
C5 0.081(8) 0.070(7) 0.074(7) -0.010(6) 0.024(6) -0.012(6)
C6 0.058(6) 0.054(6) 0.047(5) 0.016(4) 0.018(5) 0.012(5)
C7 0.071(7) 0.046(5) 0.050(5) 0.010(4) 0.019(5) 0.006(5)
C8 0.062(6) 0.080(7) 0.041(5) 0.000(5) 0.018(5) -0.014(6)
C9 0.052(6) 0.081(7) 0.038(5) 0.009(5) 0.009(4) -0.005(5)
C10 0.045(5) 0.048(5) 0.041(5) 0.004(4) 0.014(4) -0.010(4)
C11 0.042(5) 0.074(7) 0.069(7) 0.002(5) 0.013(5) -0.003(5)
C12 0.058(7) 0.087(8) 0.068(7) 0.000(6) 0.008(6) 0.021(6)
C13 0.125(7) 0.127(7) 0.135(7) 0.023(5) 0.042(5) -0.005(5)
C14 0.089(10) 0.101(11) 0.190(17) 0.081(11) -0.016(11) -0.027(9)
C15 0.052(6) 0.070(7) 0.064(6) -0.002(5) 0.021(5) -0.022(5)
C16 0.041(5) 0.077(7) 0.065(6) -0.016(5) 0.021(5) -0.007(5)
C17 0.048(6) 0.090(8) 0.052(6) -0.006(5) -0.007(5) -0.009(6)
C18 0.056(6) 0.076(7) 0.040(5) -0.008(5) 0.005(5) -0.014(5)
C19 0.043(5) 0.039(5) 0.049(5) -0.003(4) 0.010(4) 0.002(4)
C20 0.065(6) 0.057(6) 0.048(5) -0.002(4) 0.022(5) 0.004(5)
C21 0.053(6) 0.065(6) 0.049(5) -0.010(5) 0.016(5) -0.008(5)
C22 0.073(7) 0.058(7) 0.110(9) -0.008(6) 0.036(7) 0.004(6)
C23 0.124(13) 0.078(9) 0.123(12) 0.003(8) 0.058(11) 0.015(9)
C24 0.097(12) 0.087(10) 0.124(12) -0.017(9) 0.026(10) 0.028(9)
C25 0.054(8) 0.152(15) 0.116(11) -0.041(11) 0.015(8) 0.009(9)
C26 0.077(9) 0.079(8) 0.123(11) -0.039(8) 0.042(8) -0.017(7)
S1 0.144(5) 0.129(5) 0.152(5) 0.028(4) 0.061(4) 0.000(4)
O3 0.182(11) 0.181(12) 0.180(11) -0.002(5) 0.068(6) 0.005(5)
C27 0.143(13) 0.147(13) 0.148(13) 0.002(5) 0.051(7) -0.004(5)
C28 0.110(10) 0.103(10) 0.107(10) 0.005(5) 0.040(6) 0.006(5)

loop_
_atom_type_symbol
_atom_type_description
_atom_type_scat_dispersion_real
_atom_type_scat_dispersion_imag
_atom_type_scat_source
C C 0.0033 0.0016 'International Tables Vol C Tables 4.2.6.8 and 6.1.1.4'
H H 0.0000 0.0000 'International Tables Vol C Tables 4.2.6.8 and 6.1.1.4'
N N 0.0061 0.0033 'International Tables Vol C Tables 4.2.6.8 and 6.1.1.4'
O O 0.0106 0.0060 'International Tables Vol C Tables 4.2.6.8 and 6.1.1.4'
S S 0.1246 0.1234 'International Tables Vol C Tables 4.2.6.8 and 6.1.1.4'
I I -0.4742 1.8119 'International Tables Vol C Tables 4.2.6.8 and 6.1.1.4'
Hg Hg -2.3894 9.2266 'International Tables Vol C Tables 4.2.6.8 and 6.1.1.4'

loop_
_geom_angle_atom_site_label_1
_geom_angle_atom_site_label_2
_geom_angle_atom_site_label_3
_geom_angle
_geom_angle_site_symmetry_1
_geom_angle_site_symmetry_3
_geom_angle_publ_flag
C19 Hg1 C10 170.9(3) . . ?
I4 Hg2 I2 110.51(3) . . ?
I4 Hg2 I3 110.60(3) . . ?
I2 Hg2 I3 113.56(2) . . ?
I4 Hg2 I1 116.13(2) . . ?
I2 Hg2 I1 104.49(2) . . ?
I3 Hg2 I1 101.26(2) . . ?
C12 O1 C13 114.6(10) . . ?
C14 O2 C15 113.8(9) . . ?
C10 N1 C8 109.9(8) . . ?
C10 N1 C7 126.3(7) . . ?
C8 N1 C7 123.8(8) . . ?
C10 N2 C9 109.6(8) . . ?
C10 N2 C11 125.0(7) . . ?
C9 N2 C11 125.4(8) . . ?
C19 N3 C17 110.3(8) . . ?
C19 N3 C16 125.1(7) . . ?
C17 N3 C16 124.6(8) . . ?
C19 N4 C18 109.7(8) . . ?
C19 N4 C20 124.6(7) . . ?
C18 N4 C20 125.4(7) . . ?
C2 C1 C6 120.7(12) . . ?
C2 C1 H1 119.7 . . ?
C6 C1 H1 119.7 . . ?
C3 C2 C1 120.4(13) . . ?
C3 C2 H2 119.8 . . ?
C1 C2 H2 119.8 . . ?
C4 C3 C2 120.9(13) . . ?
C4 C3 H3 119.6 . . ?
C2 C3 H3 119.6 . . ?
C3 C4 C5 120.0(13) . . ?
C3 C4 H4 120.0 . . ?
C5 C4 H4 120.0 . . ?
C6 C5 C4 120.4(11) . . ?
C6 C5 H5 119.8 . . ?
C4 C5 H5 119.8 . . ?
C5 C6 C1 117.6(10) . . ?
C5 C6 C7 120.3(9) . . ?
C1 C6 C7 122.1(9) . . ?
N1 C7 C6 112.6(7) . . ?
N1 C7 H7A 109.1 . . ?
C6 C7 H7A 109.1 . . ?
N1 C7 H7B 109.1 . . ?
C6 C7 H7B 109.1 . . ?
H7A C7 H7B 107.8 . . ?
C9 C8 N1 106.5(8) . . ?
C9 C8 H8 126.7 . . ?
N1 C8 H8 126.7 . . ?
C8 C9 N2 107.9(9) . . ?
C8 C9 H9 126.1 . . ?
N2 C9 H9 126.1 . . ?
N2 C10 N1 106.2(7) . . ?
N2 C10 Hg1 125.3(6) . . ?
N1 C10 Hg1 128.2(6) . . ?
N2 C11 C12 111.3(8) . . ?
N2 C11 H11A 109.4 . . ?
C12 C11 H11A 109.4 . . ?
N2 C11 H11B 109.4 . . ?
C12 C11 H11B 109.4 . . ?
H11A C11 H11B 108.0 . . ?
O1 C12 C11 108.6(8) . . ?
O1 C12 H12A 110.0 . . ?
C11 C12 H12A 110.0 . . ?
O1 C12 H12B 110.0 . . ?
C11 C12 H12B 110.0 . . ?
H12A C12 H12B 108.3 . . ?
C14 C13 O1 112.9(13) . . ?
C14 C13 H13A 109.0 . . ?
O1 C13 H13A 109.0 . . ?
C14 C13 H13B 109.0 . . ?
O1 C13 H13B 109.0 . . ?
H13A C13 H13B 107.8 . . ?
O2 C14 C13 112.9(13) . . ?
O2 C14 H14A 109.0 . . ?
C13 C14 H14A 109.0 . . ?
O2 C14 H14B 109.0 . . ?
C13 C14 H14B 109.0 . . ?
H14A C14 H14B 107.8 . . ?
O2 C15 C16 108.5(7) . . ?
O2 C15 H15A 110.0 . . ?
C16 C15 H15A 110.0 . . ?
O2 C15 H15B 110.0 . . ?
C16 C15 H15B 110.0 . . ?
H15A C15 H15B 108.4 . . ?
N3 C16 C15 111.8(8) . . ?
N3 C16 H16A 109.3 . . ?
C15 C16 H16A 109.3 . . ?
N3 C16 H16B 109.3 . . ?
C15 C16 H16B 109.3 . . ?
H16A C16 H16B 107.9 . . ?
C18 C17 N3 106.6(9) . . ?
C18 C17 H17 126.7 . . ?
N3 C17 H17 126.7 . . ?
C17 C18 N4 107.3(8) . . ?
C17 C18 H18 126.4 . . ?
N4 C18 H18 126.4 . . ?
N3 C19 N4 106.2(7) . . ?
N3 C19 Hg1 124.6(6) . . ?
N4 C19 Hg1 129.2(6) . . ?
N4 C20 C21 112.4(8) . . ?
N4 C20 H20A 109.1 . . ?
C21 C20 H20A 109.1 . . ?
N4 C20 H20B 109.1 . . ?
C21 C20 H20B 109.1 . . ?
H20A C20 H20B 107.9 . . ?
C26 C21 C22 117.9(11) . . ?
C26 C21 C20 120.5(10) . . ?
C22 C21 C20 121.6(9) . . ?
C21 C22 C23 121.8(12) . . ?
C21 C22 H22 119.1 . . ?
C23 C22 H22 119.1 . . ?
C24 C23 C22 120.0(14) . . ?
C24 C23 H23 120.0 . . ?
C22 C23 H23 120.0 . . ?
C23 C24 C25 118.8(14) . . ?
C23 C24 H24 120.6 . . ?
C25 C24 H24 120.6 . . ?
C24 C25 C26 122.0(13) . . ?
C24 C25 H25 119.0 . . ?
C26 C25 H25 119.0 . . ?
C21 C26 C25 119.5(13) . . ?
C21 C26 H26 120.3 . . ?
C25 C26 H26 120.3 . . ?
O3 S1 C28 95.6(12) . . ?
O3 S1 C27 94.2(12) . . ?
C28 S1 C27 103.9(15) . . ?
S1 C27 H27A 113.6 . . ?
S1 C27 H27B 108.5 . . ?
H27A C27 H27B 109.5 . . ?
S1 C27 H27C 106.3 . . ?
H27A C27 H27C 109.5 . . ?
H27B C27 H27C 109.5 . . ?
S1 C28 H28A 111.5 . . ?
S1 C28 H28B 106.7 . . ?
H28A C28 H28B 109.5 . . ?
S1 C28 H28C 110.1 . . ?
H28A C28 H28C 109.5 . . ?
H28B C28 H28C 109.5 . . ?

loop_
_geom_bond_atom_site_label_1
_geom_bond_atom_site_label_2
_geom_bond_distance
_geom_bond_site_symmetry_2
_geom_bond_publ_flag
Hg1 C19 2.055(8) . ?
Hg1 C10 2.074(8) . ?
Hg2 I4 2.7362(8) . ?
Hg2 I2 2.7715(7) . ?
Hg2 I3 2.8192(8) . ?
Hg2 I1 2.8420(8) . ?
O1 C12 1.416(12) . ?
O1 C13 1.430(16) . ?
O2 C14 1.373(15) . ?
O2 C15 1.420(11) . ?
N1 C10 1.330(11) . ?
N1 C8 1.377(11) . ?
N1 C7 1.460(11) . ?
N2 C10 1.329(11) . ?
N2 C9 1.368(11) . ?
N2 C11 1.456(12) . ?
N3 C19 1.344(11) . ?
N3 C17 1.372(11) . ?
N3 C16 1.458(11) . ?
N4 C19 1.348(10) . ?
N4 C18 1.373(11) . ?
N4 C20 1.445(11) . ?
C1 C2 1.376(16) . ?
C1 C6 1.391(13) . ?
C1 H1 0.9300 . ?
C2 C3 1.346(19) . ?
C2 H2 0.9300 . ?
C3 C4 1.331(19) . ?
C3 H3 0.9300 . ?
C4 C5 1.408(16) . ?
C4 H4 0.9300 . ?
C5 C6 1.370(13) . ?
C5 H5 0.9300 . ?
C6 C7 1.522(12) . ?
C7 H7A 0.9700 . ?
C7 H7B 0.9700 . ?
C8 C9 1.315(13) . ?
C8 H8 0.9300 . ?
C9 H9 0.9300 . ?
C11 C12 1.513(14) . ?
C11 H11A 0.9700 . ?
C11 H11B 0.9700 . ?
C12 H12A 0.9700 . ?
C12 H12B 0.9700 . ?
C13 C14 1.394(19) . ?
C13 H13A 0.9700 . ?
C13 H13B 0.9700 . ?
C14 H14A 0.9700 . ?
C14 H14B 0.9700 . ?
C15 C16 1.509(13) . ?
C15 H15A 0.9700 . ?
C15 H15B 0.9700 . ?
C16 H16A 0.9700 . ?
C16 H16B 0.9700 . ?
C17 C18 1.354(14) . ?
C17 H17 0.9300 . ?
C18 H18 0.9300 . ?
C20 C21 1.508(13) . ?
C20 H20A 0.9700 . ?
C20 H20B 0.9700 . ?
C21 C26 1.344(14) . ?
C21 C22 1.386(14) . ?
C22 C23 1.405(17) . ?
C22 H22 0.9300 . ?
C23 C24 1.34(2) . ?
C23 H23 0.9300 . ?
C24 C25 1.36(2) . ?
C24 H24 0.9300 . ?
C25 C26 1.425(19) . ?
C25 H25 0.9300 . ?
C26 H26 0.9300 . ?
S1 O3 1.318(10) . ?
S1 C28 1.827(10) . ?
S1 C27 1.855(10) . ?
C27 H27A 0.9600 . ?
C27 H27B 0.9600 . ?
C27 H27C 0.9600 . ?
C28 H28A 0.9600 . ?
C28 H28B 0.9600 . ?
C28 H28C 0.9600 . ?

loop_
_geom_torsion_atom_site_label_1
_geom_torsion_atom_site_label_2
_geom_torsion_atom_site_label_3
_geom_torsion_atom_site_label_4
_geom_torsion
_geom_torsion_site_symmetry_1
_geom_torsion_site_symmetry_2
_geom_torsion_site_symmetry_3
_geom_torsion_site_symmetry_4
_geom_torsion_publ_flag
C6 C1 C2 C3 -2(2) . . . . ?
C1 C2 C3 C4 1(2) . . . . ?
C2 C3 C4 C5 1(2) . . . . ?
C3 C4 C5 C6 -1.9(18) . . . . ?
C4 C5 C6 C1 1.1(16) . . . . ?
C4 C5 C6 C7 -178.0(10) . . . . ?
C2 C1 C6 C5 0.6(16) . . . . ?
C2 C1 C6 C7 179.7(10) . . . . ?
C10 N1 C7 C6 114.9(9) . . . . ?
C8 N1 C7 C6 -65.1(11) . . . . ?
C5 C6 C7 N1 -75.5(11) . . . . ?
C1 C6 C7 N1 105.4(10) . . . . ?
C10 N1 C8 C9 -1.2(10) . . . . ?
C7 N1 C8 C9 178.8(8) . . . . ?
N1 C8 C9 N2 1.1(11) . . . . ?
C10 N2 C9 C8 -0.7(11) . . . . ?
C11 N2 C9 C8 -177.3(8) . . . . ?
C9 N2 C10 N1 0.0(9) . . . . ?
C11 N2 C10 N1 176.6(8) . . . . ?
C9 N2 C10 Hg1 -173.6(6) . . . . ?
C11 N2 C10 Hg1 3.0(12) . . . . ?
C8 N1 C10 N2 0.8(10) . . . . ?
C7 N1 C10 N2 -179.3(7) . . . . ?
C8 N1 C10 Hg1 174.0(6) . . . . ?
C7 N1 C10 Hg1 -6.0(12) . . . . ?
C19 Hg1 C10 N2 101(2) . . . . ?
C19 Hg1 C10 N1 -71(2) . . . . ?
C10 N2 C11 C12 -85.4(11) . . . . ?
C9 N2 C11 C12 90.6(11) . . . . ?
C13 O1 C12 C11 -130.6(12) . . . . ?
N2 C11 C12 O1 63.5(11) . . . . ?
C12 O1 C13 C14 -178.1(14) . . . . ?
C15 O2 C14 C13 -178.0(13) . . . . ?
O1 C13 C14 O2 -57(2) . . . . ?
C14 O2 C15 C16 -160.2(12) . . . . ?
C19 N3 C16 C15 -78.8(11) . . . . ?
C17 N3 C16 C15 100.2(10) . . . . ?
O2 C15 C16 N3 69.1(10) . . . . ?
C19 N3 C17 C18 0.5(11) . . . . ?
C16 N3 C17 C18 -178.6(9) . . . . ?
N3 C17 C18 N4 -0.6(11) . . . . ?
C19 N4 C18 C17 0.5(11) . . . . ?
C20 N4 C18 C17 174.1(9) . . . . ?
C17 N3 C19 N4 -0.2(10) . . . . ?
C16 N3 C19 N4 178.9(8) . . . . ?
C17 N3 C19 Hg1 179.9(7) . . . . ?
C16 N3 C19 Hg1 -1.0(12) . . . . ?
C18 N4 C19 N3 -0.2(10) . . . . ?
C20 N4 C19 N3 -173.8(8) . . . . ?
C18 N4 C19 Hg1 179.7(7) . . . . ?
C20 N4 C19 Hg1 6.1(12) . . . . ?
C10 Hg1 C19 N3 29(3) . . . . ?
C10 Hg1 C19 N4 -150.5(19) . . . . ?
C19 N4 C20 C21 68.4(11) . . . . ?
C18 N4 C20 C21 -104.3(10) . . . . ?
N4 C20 C21 C26 -153.5(9) . . . . ?
N4 C20 C21 C22 24.4(13) . . . . ?
C26 C21 C22 C23 -2.5(17) . . . . ?
C20 C21 C22 C23 179.5(11) . . . . ?
C21 C22 C23 C24 1(2) . . . . ?
C22 C23 C24 C25 1(2) . . . . ?
C23 C24 C25 C26 -2(2) . . . . ?
C22 C21 C26 C25 1.5(17) . . . . ?
C20 C21 C26 C25 179.5(10) . . . . ?
C24 C25 C26 C21 1(2) . . . . ?
